data_7719455
loop_
_publ_author_name
'Quillian, Brandon'
'Marks, Allison'
'Musso, Kennedy'
'Durrell, George'
'Bazemore, Joseph'
'Padgett, Clifford W.'
'Fields, Alexis'
'Zurwell, Dane'

_publ_section_title
;
 On the chemistry of <i>p</i>-cymene ruthenium iodide complexes: entry
 into octahedral phenylated ruthenium(II) complexes supported by chelating
 bidentate N,N'-donor ligands.
;
_journal_issue 40
_journal_name_full 'Dalton transactions (Cambridge, England : 2003)'
_journal_page_first 15025
_journal_page_last 15042
_journal_paper_doi 10.1039/d5dt01437a
_journal_volume 54
_journal_year 2025
_chemical_formula_moiety 'C16 H25 I O3 P Ru, C32 H12 B F24'
_chemical_formula_sum 'C48 H37 B F24 I O3 P Ru'
_chemical_formula_weight 1387.52
_space_group_crystal_system triclinic
_space_group_IT_number 2
_space_group_name_Hall '-P 1'
_space_group_name_H-M_alt 'P -1'
_atom_sites_solution_hydrogens geom
_audit_creation_date 2025-06-02
_audit_creation_method
;
Olex2 1.5
(compiled 2025.05.31 svn.r86d253d1 for OlexSys, GUI svn.r7254)
;
_audit_update_record
;
2025-06-10 deposited with the CCDC.	2025-09-05 downloaded from the CCDC.
;
_cell_angle_alpha 113.080(8)
_cell_angle_beta 90.305(9)
_cell_angle_gamma 100.329(4)
_cell_formula_units_Z 2
_cell_length_a 12.979(9)
_cell_length_b 13.986(11)
_cell_length_c 16.266(11)
_cell_measurement_reflns_used 6869
_cell_measurement_temperature 173(2)
_cell_measurement_theta_max 27.5
_cell_measurement_theta_min 1.6
_cell_volume 2663(3)
_computing_molecular_graphics 'Olex2 1.5 (Dolomanov et al., 2009)'
_computing_publication_material 'Olex2 1.5 (Dolomanov et al., 2009)'
_computing_structure_refinement 'SHELXL 2018/3 (Sheldrick, 2015)'
_computing_structure_solution 'SHELXS-97 (Sheldrick, 1990)'
_diffrn_ambient_temperature 173.15
_diffrn_measured_fraction_theta_full 0.996
_diffrn_measured_fraction_theta_max 0.996
_diffrn_measurement_device
;
XtaLABmini: Fixed Chi 2 circle
;
_diffrn_measurement_device_type 'Rigaku XtaLAB mini'
_diffrn_measurement_method \w
_diffrn_measurement_specimen_support Fiber
_diffrn_radiation_type MoK\a
_diffrn_radiation_wavelength 0.71075
_diffrn_reflns_av_R_equivalents 0.0700
_diffrn_reflns_av_unetI/netI 0.0716
_diffrn_reflns_Laue_measured_fraction_full 0.996
_diffrn_reflns_Laue_measured_fraction_max 0.996
_diffrn_reflns_limit_h_max 15
_diffrn_reflns_limit_h_min -15
_diffrn_reflns_limit_k_max 16
_diffrn_reflns_limit_k_min -16
_diffrn_reflns_limit_l_max 19
_diffrn_reflns_limit_l_min -19
_diffrn_reflns_number 23404
_diffrn_reflns_point_group_measured_fraction_full 0.996
_diffrn_reflns_point_group_measured_fraction_max 0.996
_diffrn_reflns_theta_full 25.027
_diffrn_reflns_theta_max 25.027
_diffrn_reflns_theta_min 1.600
_exptl_absorpt_coefficient_mu 1.029
_exptl_absorpt_correction_T_max 0.1565
_exptl_absorpt_correction_T_min 0.1565
_exptl_absorpt_correction_type multi-scan
_exptl_absorpt_process_details 'REQAB (Rigaku, 1998)'
_exptl_crystal_colour purple
_exptl_crystal_colour_lustre clear
_exptl_crystal_density_diffrn 1.730
_exptl_crystal_density_method 'not measured'
_exptl_crystal_description Prism
_exptl_crystal_F_000 1364
_exptl_crystal_size_max 0.2
_exptl_crystal_size_mid 0.2
_exptl_crystal_size_min 0.2
_refine_diff_density_max 1.338
_refine_diff_density_min -1.308
_refine_diff_density_rms 0.126
_refine_ls_extinction_method none
_refine_ls_goodness_of_fit_ref 1.043
_refine_ls_hydrogen_treatment constr
_refine_ls_matrix_type full
_refine_ls_number_parameters 712
_refine_ls_number_reflns 9385
_refine_ls_number_restraints 6
_refine_ls_restrained_S_all 1.044
_refine_ls_R_factor_all 0.0732
_refine_ls_R_factor_gt 0.0592
_refine_ls_shift/su_max 0.001
_refine_ls_shift/su_mean 0.000
_refine_ls_structure_factor_coef Fsqd
_refine_ls_weighting_details 'w=1/[\s^2^(Fo^2^)+(0.0698P)^2^+10.5792P] where P=(Fo^2^+2Fc^2^)/3'
_refine_ls_weighting_scheme calc
_refine_ls_wR_factor_gt 0.1532
_refine_ls_wR_factor_ref 0.1672
_reflns_Friedel_coverage 0.000
_reflns_number_gt 7593
_reflns_number_total 9385
_reflns_threshold_expression 'I > 2\s(I)'
_cod_data_source_file d5dt01437a2.cif
_cod_data_source_block shelxl
_cod_depositor_comments
;
The following automatic conversions were performed:

data item '_exptl_absorpt_correction_type' value 'Multi-scan' was
changed to 'multi-scan' in accordance with the
/home/data/users/saulius/crontab/automatic-downloads/rss-feeds/RSC/lib/dictionaries/cif_core.dic
dictionary named 'cif_core.dic' version 2.4.2 last updated on
2011-04-26.

Automatic conversion script
Id: cif_fix_values 8170 2020-07-09 18:12:32Z antanas 

 Adding full bibliography for 7719452--7719457.cif.
;
_cod_database_code 7719455
_shelx_shelxl_version_number 2018/3
_shelx_space_group_comment
;
The symmetry employed for this shelxl refinement is uniquely defined
by the following loop, which should always be used as a source of
symmetry information in preference to the above space-group names.
They are only intended as comments.
;
_shelx_estimated_absorpt_t_max 0.821
_shelx_estimated_absorpt_t_min 0.821
_olex2_refinement_description
;
1. Fixed Uiso
 At 1.2 times of:
  All C(H) groups, All C(H,H) groups
 At 1.5 times of:
  All C(H,H,H) groups
2. Restrained distances
 F10-C32 \\sim F11A-C32
 with sigma of 0.02
 F11-C32 \\sim F12A-C32
 with sigma of 0.02
 F12-C32 \\sim F10A-C32
 with sigma of 0.02
 F4-C24 \\sim F4A-C24
 with sigma of 0.02
 F5-C24 \\sim F5A-C24
 with sigma of 0.02
 F6-C24 \\sim F6A-C24
 with sigma of 0.02
3. Uiso/Uaniso restraints and constraints
Uanis(F11) = Uanis(F11A) = Uanis(F10) = Uanis(F10A) = Uanis(F12) = Uanis(F12A)
Uanis(F6A) = Uanis(F6) = Uanis(F4A) = Uanis(F4) = Uanis(F5A) = Uanis(F5)
4. Others
 Sof(F11A)=Sof(F10A)=Sof(F12A)=1-FVAR(1)
 Sof(F10)=Sof(F11)=Sof(F12)=FVAR(1)
 Sof(F5A)=Sof(F4A)=Sof(F6A)=1-FVAR(2)
 Sof(F4)=Sof(F5)=Sof(F6)=FVAR(2)
5.a Ternary CH refined with riding coordinates:
 C13(H13)
5.b Secondary CH2 refined with riding coordinates:
 C1(H1A,H1B), C2(H2A,H2B), C3(H3A,H3B), C5(H5A,H5B)
5.c Aromatic/amide H refined with riding coordinates:
 C8(H8), C9(H9), C11(H11), C12(H12), C18(H18), C20(H20), C22(H22), C26(H26),
 C28(H28), C30(H30), C34(H34), C36(H36), C38(H38), C42(H42), C44(H44), C46(H46)
5.d Idealised Me refined as rotating group:
 C6(H6A,H6B,H6C), C14(H14A,H14B,H14C), C15(H15A,H15B,H15C), C16(H16A,H16B,H16C)
;
_olex2_submission_special_instructions 'No special instructions were received'

loop_
_space_group_symop_operation_xyz
'x, y, z'
'-x, -y, -z'

loop_
_atom_site_label
_atom_site_type_symbol
_atom_site_fract_x
_atom_site_fract_y
_atom_site_fract_z
_atom_site_U_iso_or_equiv
_atom_site_adp_type
_atom_site_occupancy
_atom_site_site_symmetry_order
_atom_site_calc_flag
_atom_site_refinement_flags_posn
_atom_site_refinement_flags_adp
_atom_site_refinement_flags_occupancy
_atom_site_disorder_assembly
_atom_site_disorder_group
I1 I 0.55850(3) 0.62996(3) 0.00747(3) 0.04450(15) Uani 1 1 d . . . . .
Ru1 Ru 0.60756(4) 0.51329(3) 0.09280(3) 0.02813(14) Uani 1 1 d . . . . .
P1 P 0.50354(12) 0.59012(11) 0.20071(10) 0.0314(3) Uani 1 1 d . . . . .
F1 F 0.9715(5) 0.4922(4) 0.1673(3) 0.0801(16) Uani 1 1 d . . . . .
F2 F 1.1068(4) 0.4310(5) 0.1782(4) 0.095(2) Uani 1 1 d . . . . .
F3 F 0.9785(5) 0.3337(4) 0.0879(3) 0.0753(15) Uani 1 1 d . . . . .
F4 F 0.8723(8) 0.5632(7) 0.5011(6) 0.0885(17) Uani 0.638(6) 1 d D . P A 1
F5 F 0.7489(9) 0.4383(7) 0.4882(7) 0.0885(17) Uani 0.638(6) 1 d D . P A 1
F6 F 0.7463(9) 0.5291(7) 0.4066(6) 0.0885(17) Uani 0.638(6) 1 d D . P A 1
F7 F 0.4847(3) -0.0127(6) 0.1152(5) 0.100(2) Uani 1 1 d . . . . .
F8 F 0.5253(4) 0.0378(7) 0.2493(4) 0.153(4) Uani 1 1 d . . . . .
F9 F 0.4964(4) -0.1240(5) 0.1656(5) 0.104(2) Uani 1 1 d . . . . .
F19 F 0.7991(4) -0.1535(3) 0.5090(3) 0.0607(11) Uani 1 1 d . . . . .
F10 F 0.8562(9) -0.0406(8) -0.0688(7) 0.0808(15) Uani 0.585(8) 1 d D . P B 1
F11 F 0.7501(9) -0.1947(8) -0.0967(6) 0.0808(15) Uani 0.585(8) 1 d D . P B 1
F12 F 0.9069(8) -0.1575(8) -0.0409(5) 0.0808(15) Uani 0.585(8) 1 d D . P B 1
F13 F 1.1112(4) -0.2015(3) 0.1404(4) 0.0784(16) Uani 1 1 d . . . . .
F14 F 1.2293(6) -0.1644(4) 0.2436(4) 0.104(2) Uani 1 1 d . . . . .
F15 F 1.2678(4) -0.1362(4) 0.1290(4) 0.0864(18) Uani 1 1 d . . . . .
F17 F 1.3267(6) 0.3308(6) 0.3096(6) 0.146(4) Uani 1 1 d . . . . .
F16 F 1.4213(4) 0.2364(5) 0.3253(6) 0.133(3) Uani 1 1 d . . . . .
F18 F 1.3320(5) 0.3115(5) 0.4265(4) 0.122(3) Uani 1 1 d . . . . .
F23 F 1.0830(3) 0.2954(3) 0.6291(3) 0.0549(10) Uani 1 1 d . . . . .
F24 F 0.9336(4) 0.3076(4) 0.6776(3) 0.0838(17) Uani 1 1 d . . . . .
F22 F 1.0180(5) 0.1964(4) 0.6932(3) 0.0840(17) Uani 1 1 d . . . . .
F21 F 0.6673(3) -0.0859(4) 0.5006(3) 0.0654(12) Uani 1 1 d . . . . .
F20 F 0.7278(3) -0.1816(3) 0.3802(3) 0.0530(10) Uani 1 1 d . . . . .
O1 O 0.5360(4) 0.7158(3) 0.2465(3) 0.0441(11) Uani 1 1 d . . . . .
O2 O 0.3811(3) 0.5724(4) 0.1771(3) 0.0526(12) Uani 1 1 d . . . . .
O3 O 0.5093(4) 0.5584(4) 0.2841(3) 0.0547(13) Uani 1 1 d . . . . .
C1 C 0.4679(6) 0.7684(5) 0.3146(5) 0.0492(17) Uani 1 1 d . . . . .
H1A H 0.426557 0.806938 0.291542 0.059 Uiso 1 1 calc R U . . .
H1B H 0.511597 0.820514 0.369155 0.059 Uiso 1 1 calc R U . . .
C2 C 0.3213(6) 0.6144(7) 0.2557(5) 0.060(2) Uani 1 1 d . . . . .
H2A H 0.279544 0.554638 0.266749 0.072 Uiso 1 1 calc R U . . .
H2B H 0.271838 0.654259 0.243228 0.072 Uiso 1 1 calc R U . . .
C3 C 0.4593(7) 0.6199(7) 0.3631(5) 0.063(2) Uani 1 1 d . . . . .
H3A H 0.513778 0.667022 0.411829 0.076 Uiso 1 1 calc R U . . .
H3B H 0.413962 0.571358 0.384890 0.076 Uiso 1 1 calc R U . . .
C4 C 0.3931(5) 0.6863(5) 0.3383(4) 0.0389(14) Uani 1 1 d . . . . .
C5 C 0.3266(6) 0.7411(6) 0.4143(5) 0.0527(18) Uani 1 1 d . . . . .
H5A H 0.289299 0.785942 0.395515 0.063 Uiso 1 1 calc R U . . .
H5B H 0.272575 0.685567 0.421171 0.063 Uiso 1 1 calc R U . . .
C6 C 0.3851(7) 0.8097(8) 0.5059(6) 0.075(3) Uani 1 1 d . . . . .
H6A H 0.436347 0.867790 0.501384 0.113 Uiso 1 1 calc R U . . .
H6B H 0.421820 0.766513 0.526292 0.113 Uiso 1 1 calc R U . . .
H6C H 0.334874 0.839076 0.549009 0.113 Uiso 1 1 calc R U . . .
C13 C 0.6318(5) 0.2750(5) 0.0915(5) 0.0451(16) Uani 1 1 d . . . . .
H13 H 0.594943 0.237477 0.029960 0.054 Uiso 1 1 calc R U . . .
C14 C 0.7194(7) 0.2150(6) 0.0973(6) 0.062(2) Uani 1 1 d . . . . .
H14A H 0.744775 0.237738 0.160243 0.093 Uiso 1 1 calc R U . . .
H14B H 0.777735 0.230781 0.063695 0.093 Uiso 1 1 calc R U . . .
H14C H 0.691031 0.138527 0.071717 0.093 Uiso 1 1 calc R U . . .
C15 C 0.5510(7) 0.2711(7) 0.1581(6) 0.064(2) Uani 1 1 d . . . . .
H15A H 0.520281 0.197087 0.145878 0.097 Uiso 1 1 calc R U . . .
H15B H 0.495443 0.307623 0.152068 0.097 Uiso 1 1 calc R U . . .
H15C H 0.585167 0.306170 0.219194 0.097 Uiso 1 1 calc R U . . .
C7 C 0.6826(5) 0.3853(5) 0.1019(4) 0.0339(13) Uani 1 1 d . . . . .
C8 C 0.6981(5) 0.4736(5) 0.1856(4) 0.0351(13) Uani 1 1 d . . . . .
H8 H 0.677583 0.463683 0.238153 0.042 Uiso 1 1 calc R U . . .
C9 C 0.7439(5) 0.5762(5) 0.1919(4) 0.0382(14) Uani 1 1 d . . . . .
H9 H 0.753482 0.634026 0.248822 0.046 Uiso 1 1 calc R U . . .
C10 C 0.7756(5) 0.5949(5) 0.1159(5) 0.0417(15) Uani 1 1 d . . . . .
C11 C 0.7643(5) 0.5050(5) 0.0324(4) 0.0410(14) Uani 1 1 d . . . . .
H11 H 0.788599 0.514715 -0.019339 0.049 Uiso 1 1 calc R U . . .
C12 C 0.7187(5) 0.4037(5) 0.0246(4) 0.0375(14) Uani 1 1 d . . . . .
H12 H 0.711236 0.345944 -0.032208 0.045 Uiso 1 1 calc R U . . .
C16 C 0.8216(6) 0.7049(6) 0.1217(6) 0.067(2) Uani 1 1 d . . . . .
H16A H 0.796785 0.712677 0.068066 0.100 Uiso 1 1 calc R U . . .
H16B H 0.898489 0.715530 0.125685 0.100 Uiso 1 1 calc R U . . .
H16C H 0.799393 0.757805 0.175105 0.100 Uiso 1 1 calc R U . . .
C17 C 0.9226(4) 0.2426(4) 0.3053(4) 0.0271(11) Uani 1 1 d . . . . .
C18 C 0.9656(4) 0.2774(4) 0.2407(4) 0.0308(12) Uani 1 1 d . . . . .
H18 H 1.001757 0.232870 0.195264 0.037 Uiso 1 1 calc R U . . .
C19 C 0.9568(5) 0.3755(4) 0.2411(4) 0.0338(13) Uani 1 1 d . . . . .
C20 C 0.9054(5) 0.4424(5) 0.3070(4) 0.0391(14) Uani 1 1 d . . . . .
H20 H 0.900802 0.510228 0.308718 0.047 Uiso 1 1 calc R U . . .
C21 C 0.8607(5) 0.4083(5) 0.3704(4) 0.0405(14) Uani 1 1 d . . . . .
C22 C 0.8698(5) 0.3099(4) 0.3693(4) 0.0325(12) Uani 1 1 d . . . . .
H22 H 0.838872 0.288567 0.413791 0.039 Uiso 1 1 calc R U . . .
C23 C 1.0035(5) 0.4081(5) 0.1697(5) 0.0437(15) Uani 1 1 d . . . . .
C24 C 0.8063(7) 0.4792(5) 0.4405(5) 0.057(2) Uani 1 1 d D . . . .
C25 C 0.8416(4) 0.0441(4) 0.2119(3) 0.0241(11) Uani 1 1 d . . . . .
C26 C 0.8664(4) -0.0076(4) 0.1241(4) 0.0281(11) Uani 1 1 d . . . . .
H26 H 0.938132 -0.003198 0.111798 0.034 Uiso 1 1 calc R U . . .
C27 C 0.7882(5) -0.0662(4) 0.0534(4) 0.0307(12) Uani 1 1 d . . . . .
C28 C 0.6821(4) -0.0749(4) 0.0691(4) 0.0291(12) Uani 1 1 d . . . . .
H28 H 0.629165 -0.115586 0.021585 0.035 Uiso 1 1 calc R U . . .
C29 C 0.6556(4) -0.0229(4) 0.1556(4) 0.0288(12) Uani 1 1 d . . . . .
C30 C 0.7345(4) 0.0356(4) 0.2252(4) 0.0268(11) Uani 1 1 d . . . . .
H30 H 0.714513 0.070873 0.283943 0.032 Uiso 1 1 calc R U . . .
C31 C 0.5438(5) -0.0299(5) 0.1736(4) 0.0396(14) Uani 1 1 d . . . . .
C32 C 0.8181(5) -0.1185(5) -0.0384(4) 0.0448(16) Uani 1 1 d D . . . .
C33 C 1.0497(4) 0.1007(4) 0.2788(3) 0.0259(11) Uani 1 1 d . . . . .
C34 C 1.1374(4) 0.1832(4) 0.3110(4) 0.0290(12) Uani 1 1 d . . . . .
H34 H 1.126480 0.253916 0.338943 0.035 Uiso 1 1 calc R U . . .
C35 C 1.2397(5) 0.1664(5) 0.3038(4) 0.0333(13) Uani 1 1 d . . . . .
C36 C 1.2600(4) 0.0639(5) 0.2633(4) 0.0338(13) Uani 1 1 d . . . . .
H36 H 1.329759 0.051591 0.258335 0.041 Uiso 1 1 calc R U . . .
C37 C 1.1731(4) -0.0196(4) 0.2306(4) 0.0304(12) Uani 1 1 d . . . . .
C38 C 1.0716(4) -0.0023(4) 0.2386(4) 0.0291(12) Uani 1 1 d . . . . .
H38 H 1.014714 -0.061369 0.216346 0.035 Uiso 1 1 calc R U . . .
C39 C 1.1937(5) -0.1291(5) 0.1848(5) 0.0429(15) Uani 1 1 d . . . . .
C40 C 1.3299(5) 0.2586(5) 0.3411(5) 0.0450(16) Uani 1 1 d . . . . .
C41 C 0.9034(4) 0.1025(4) 0.3870(4) 0.0258(11) Uani 1 1 d . . . . .
C42 C 0.8406(4) 0.0091(4) 0.3871(4) 0.0287(11) Uani 1 1 d . . . . .
H42 H 0.805497 -0.042950 0.332201 0.034 Uiso 1 1 calc R U . . .
C43 C 0.8283(4) -0.0094(4) 0.4650(4) 0.0304(12) Uani 1 1 d . . . . .
C44 C 0.8785(5) 0.0640(5) 0.5464(4) 0.0339(13) Uani 1 1 d . . . . .
H44 H 0.870036 0.051503 0.599549 0.041 Uiso 1 1 calc R U . . .
C45 C 0.9408(4) 0.1555(5) 0.5483(4) 0.0321(12) Uani 1 1 d . . . . .
C46 C 0.9533(4) 0.1749(4) 0.4710(4) 0.0280(11) Uani 1 1 d . . . . .
H46 H 0.996968 0.239061 0.475025 0.034 Uiso 1 1 calc R U . . .
C47 C 0.7563(5) -0.1067(5) 0.4634(4) 0.0387(14) Uani 1 1 d . . . . .
C48 C 0.9923(5) 0.2379(5) 0.6361(4) 0.0430(15) Uani 1 1 d . . . . .
B1 B 0.9297(5) 0.1214(5) 0.2952(4) 0.0246(12) Uani 1 1 d . . . . .
F11A F 0.7323(11) -0.1454(13) -0.1014(8) 0.0808(15) Uani 0.415(8) 1 d D . P B 2
F10A F 0.8898(12) -0.0694(13) -0.0707(10) 0.0808(15) Uani 0.415(8) 1 d D . P B 2
F12A F 0.8409(12) -0.2114(11) -0.0553(8) 0.0808(15) Uani 0.415(8) 1 d D . P B 2
F5A F 0.8352(15) 0.4918(13) 0.5248(9) 0.0885(17) Uani 0.362(6) 1 d D . P A 2
F4A F 0.8022(16) 0.5733(11) 0.4452(12) 0.0885(17) Uani 0.362(6) 1 d D . P A 2
F6A F 0.7042(13) 0.4277(12) 0.4400(12) 0.0885(17) Uani 0.362(6) 1 d D . P A 2

loop_
_atom_site_aniso_label
_atom_site_aniso_U_11
_atom_site_aniso_U_22
_atom_site_aniso_U_33
_atom_site_aniso_U_23
_atom_site_aniso_U_13
_atom_site_aniso_U_12
I1 0.0513(3) 0.0326(2) 0.0463(3) 0.01487(19) -0.0167(2) 0.00303(18)
Ru1 0.0317(3) 0.0219(2) 0.0285(3) 0.00822(18) -0.00742(18) 0.00412(18)
P1 0.0302(8) 0.0283(7) 0.0344(8) 0.0114(6) -0.0042(6) 0.0053(6)
F1 0.127(5) 0.066(3) 0.082(3) 0.053(3) 0.041(3) 0.049(3)
F2 0.048(3) 0.154(5) 0.121(5) 0.106(4) 0.005(3) -0.006(3)
F3 0.113(4) 0.059(3) 0.046(3) 0.022(2) 0.020(3) -0.002(3)
F4 0.117(5) 0.070(3) 0.071(4) 0.007(3) 0.038(3) 0.048(3)
F5 0.117(5) 0.070(3) 0.071(4) 0.007(3) 0.038(3) 0.048(3)
F6 0.117(5) 0.070(3) 0.071(4) 0.007(3) 0.038(3) 0.048(3)
F7 0.031(2) 0.158(6) 0.162(6) 0.119(5) 0.005(3) 0.019(3)
F8 0.028(3) 0.202(7) 0.105(5) -0.067(5) 0.009(3) 0.017(3)
F9 0.054(3) 0.084(4) 0.214(7) 0.097(5) 0.057(4) 0.021(3)
F19 0.077(3) 0.054(2) 0.058(3) 0.037(2) -0.009(2) -0.004(2)
F10 0.088(4) 0.092(4) 0.0432(19) 0.004(2) 0.027(2) 0.022(3)
F11 0.088(4) 0.092(4) 0.0432(19) 0.004(2) 0.027(2) 0.022(3)
F12 0.088(4) 0.092(4) 0.0432(19) 0.004(2) 0.027(2) 0.022(3)
F13 0.047(3) 0.037(2) 0.126(4) 0.003(2) 0.006(3) 0.0141(19)
F14 0.161(6) 0.073(3) 0.096(4) 0.033(3) -0.005(4) 0.073(4)
F15 0.074(3) 0.053(3) 0.111(4) 0.006(3) 0.056(3) 0.021(2)
F17 0.109(5) 0.110(5) 0.228(9) 0.120(6) -0.083(6) -0.073(4)
F16 0.029(3) 0.078(4) 0.212(8) -0.022(4) 0.018(3) -0.002(2)
F18 0.096(4) 0.117(5) 0.069(4) -0.015(3) 0.016(3) -0.063(4)
F23 0.052(2) 0.046(2) 0.051(2) 0.0118(18) -0.0122(19) -0.0103(18)
F24 0.066(3) 0.074(3) 0.064(3) -0.024(2) 0.001(2) 0.015(2)
F22 0.127(5) 0.065(3) 0.048(3) 0.028(2) -0.042(3) -0.026(3)
F21 0.048(2) 0.062(3) 0.078(3) 0.024(2) 0.022(2) -0.004(2)
F20 0.067(3) 0.038(2) 0.042(2) 0.0146(17) -0.0057(19) -0.0141(18)
O1 0.045(3) 0.029(2) 0.047(3) 0.0046(19) 0.015(2) 0.0038(18)
O2 0.031(2) 0.060(3) 0.048(3) 0.002(2) -0.008(2) 0.008(2)
O3 0.073(3) 0.063(3) 0.049(3) 0.033(2) 0.021(3) 0.038(3)
C1 0.047(4) 0.044(4) 0.053(4) 0.013(3) 0.017(3) 0.013(3)
C2 0.036(4) 0.065(5) 0.064(5) 0.009(4) 0.004(3) 0.012(3)
C3 0.083(6) 0.071(5) 0.056(5) 0.035(4) 0.026(4) 0.039(5)
C4 0.031(3) 0.042(3) 0.041(3) 0.016(3) 0.002(3) 0.003(3)
C5 0.039(4) 0.066(5) 0.057(4) 0.022(4) 0.014(3) 0.022(3)
C6 0.068(6) 0.086(6) 0.056(5) 0.009(4) 0.015(4) 0.023(5)
C13 0.051(4) 0.031(3) 0.057(4) 0.021(3) -0.008(3) 0.009(3)
C14 0.070(5) 0.039(4) 0.085(6) 0.029(4) -0.006(4) 0.018(4)
C15 0.060(5) 0.059(5) 0.087(6) 0.047(5) 0.010(4) 0.002(4)
C7 0.031(3) 0.032(3) 0.041(3) 0.017(3) -0.004(3) 0.008(2)
C8 0.034(3) 0.036(3) 0.036(3) 0.014(3) -0.008(3) 0.009(2)
C9 0.040(3) 0.031(3) 0.036(3) 0.006(3) -0.017(3) 0.007(3)
C10 0.034(3) 0.035(3) 0.054(4) 0.018(3) -0.003(3) 0.001(3)
C11 0.038(3) 0.045(4) 0.045(4) 0.023(3) 0.003(3) 0.009(3)
C12 0.038(3) 0.037(3) 0.036(3) 0.011(3) -0.003(3) 0.014(3)
C16 0.055(5) 0.045(4) 0.093(6) 0.035(4) -0.030(4) -0.023(4)
C17 0.021(3) 0.027(3) 0.029(3) 0.009(2) -0.003(2) 0.002(2)
C18 0.031(3) 0.029(3) 0.031(3) 0.009(2) 0.003(2) 0.008(2)
C19 0.032(3) 0.030(3) 0.039(3) 0.014(2) -0.001(3) 0.004(2)
C20 0.045(4) 0.030(3) 0.044(4) 0.016(3) 0.002(3) 0.009(3)
C21 0.042(4) 0.034(3) 0.039(3) 0.006(3) 0.004(3) 0.013(3)
C22 0.033(3) 0.033(3) 0.033(3) 0.013(2) 0.005(2) 0.010(2)
C23 0.045(4) 0.038(3) 0.052(4) 0.023(3) 0.005(3) 0.006(3)
C24 0.084(6) 0.031(4) 0.060(5) 0.015(3) 0.026(4) 0.026(4)
C25 0.024(3) 0.023(3) 0.026(3) 0.010(2) 0.002(2) 0.006(2)
C26 0.030(3) 0.026(3) 0.032(3) 0.015(2) 0.006(2) 0.006(2)
C27 0.039(3) 0.026(3) 0.029(3) 0.014(2) 0.003(2) 0.006(2)
C28 0.028(3) 0.024(3) 0.033(3) 0.011(2) -0.003(2) 0.000(2)
C29 0.024(3) 0.028(3) 0.037(3) 0.015(2) 0.001(2) 0.007(2)
C30 0.026(3) 0.025(3) 0.027(3) 0.008(2) 0.003(2) 0.008(2)
C31 0.030(3) 0.040(3) 0.044(4) 0.012(3) 0.005(3) 0.006(3)
C32 0.046(4) 0.052(4) 0.027(3) 0.008(3) 0.010(3) 0.003(3)
C33 0.028(3) 0.029(3) 0.024(3) 0.014(2) 0.004(2) 0.008(2)
C34 0.029(3) 0.031(3) 0.026(3) 0.010(2) 0.002(2) 0.004(2)
C35 0.030(3) 0.040(3) 0.026(3) 0.012(2) 0.001(2) 0.002(2)
C36 0.023(3) 0.048(3) 0.034(3) 0.017(3) 0.011(2) 0.013(2)
C37 0.032(3) 0.036(3) 0.030(3) 0.017(2) 0.006(2) 0.013(2)
C38 0.026(3) 0.032(3) 0.030(3) 0.014(2) 0.005(2) 0.006(2)
C39 0.035(3) 0.044(4) 0.053(4) 0.017(3) 0.013(3) 0.020(3)
C40 0.030(3) 0.045(4) 0.051(4) 0.012(3) 0.008(3) 0.003(3)
C41 0.025(3) 0.027(3) 0.027(3) 0.011(2) 0.003(2) 0.008(2)
C42 0.026(3) 0.031(3) 0.026(3) 0.009(2) 0.001(2) 0.005(2)
C43 0.030(3) 0.034(3) 0.028(3) 0.015(2) 0.003(2) 0.004(2)
C44 0.040(3) 0.037(3) 0.024(3) 0.014(2) 0.001(2) 0.005(3)
C45 0.029(3) 0.036(3) 0.028(3) 0.010(2) -0.003(2) 0.006(2)
C46 0.027(3) 0.029(3) 0.027(3) 0.011(2) 0.002(2) 0.005(2)
C47 0.040(4) 0.039(3) 0.033(3) 0.015(3) 0.001(3) -0.003(3)
C48 0.050(4) 0.041(4) 0.031(3) 0.011(3) -0.004(3) 0.000(3)
B1 0.022(3) 0.022(3) 0.028(3) 0.007(2) 0.002(2) 0.005(2)
F11A 0.088(4) 0.092(4) 0.0432(19) 0.004(2) 0.027(2) 0.022(3)
F10A 0.088(4) 0.092(4) 0.0432(19) 0.004(2) 0.027(2) 0.022(3)
F12A 0.088(4) 0.092(4) 0.0432(19) 0.004(2) 0.027(2) 0.022(3)
F5A 0.117(5) 0.070(3) 0.071(4) 0.007(3) 0.038(3) 0.048(3)
F4A 0.117(5) 0.070(3) 0.071(4) 0.007(3) 0.038(3) 0.048(3)
F6A 0.117(5) 0.070(3) 0.071(4) 0.007(3) 0.038(3) 0.048(3)

loop_
_atom_type_symbol
_atom_type_description
_atom_type_scat_dispersion_real
_atom_type_scat_dispersion_imag
_atom_type_scat_source
C C 0.0033 0.0016 'International Tables Vol C Tables 4.2.6.8 and 6.1.1.4'
H H 0.0000 0.0000 'International Tables Vol C Tables 4.2.6.8 and 6.1.1.4'
B B 0.0013 0.0007 'International Tables Vol C Tables 4.2.6.8 and 6.1.1.4'
F F 0.0171 0.0103 'International Tables Vol C Tables 4.2.6.8 and 6.1.1.4'
I I -0.4742 1.8119 'International Tables Vol C Tables 4.2.6.8 and 6.1.1.4'
O O 0.0106 0.0060 'International Tables Vol C Tables 4.2.6.8 and 6.1.1.4'
P P 0.1023 0.0942 'International Tables Vol C Tables 4.2.6.8 and 6.1.1.4'
Ru Ru -1.2594 0.8363 'International Tables Vol C Tables 4.2.6.8 and 6.1.1.4'

loop_
_geom_angle_atom_site_label_1
_geom_angle_atom_site_label_2
_geom_angle_atom_site_label_3
_geom_angle
_geom_angle_site_symmetry_1
_geom_angle_site_symmetry_3
_geom_angle_publ_flag
Ru1 I1 Ru1 95.62(5) . 2_665 ?
I1 Ru1 I1 84.38(5) . 2_665 ?
P1 Ru1 I1 88.56(6) . . ?
P1 Ru1 I1 90.96(6) . 2_665 ?
P1 Ru1 C11 152.47(17) . . ?
P1 Ru1 C12 156.07(16) . . ?
C7 Ru1 I1 152.40(16) . . ?
C7 Ru1 I1 91.09(16) . 2_665 ?
C7 Ru1 P1 118.79(17) . . ?
C7 Ru1 C11 66.3(2) . . ?
C7 Ru1 C12 37.4(2) . . ?
C8 Ru1 I1 118.56(16) . 2_665 ?
C8 Ru1 I1 157.04(16) . . ?
C8 Ru1 P1 91.71(18) . . ?
C8 Ru1 C7 37.2(2) . . ?
C8 Ru1 C10 67.7(2) . . ?
C8 Ru1 C11 77.9(2) . . ?
C8 Ru1 C12 66.4(2) . . ?
C9 Ru1 I1 156.15(16) . 2_665 ?
C9 Ru1 I1 119.46(17) . . ?
C9 Ru1 P1 90.36(19) . . ?
C9 Ru1 C7 67.6(2) . . ?
C9 Ru1 C8 37.6(2) . . ?
C9 Ru1 C10 37.2(2) . . ?
C9 Ru1 C11 65.8(2) . . ?
C9 Ru1 C12 78.1(2) . . ?
C10 Ru1 I1 91.51(17) . . ?
C10 Ru1 I1 153.24(18) . 2_665 ?
C10 Ru1 P1 115.41(18) . . ?
C10 Ru1 C7 80.4(2) . . ?
C10 Ru1 C11 37.1(2) . . ?
C10 Ru1 C12 66.5(2) . . ?
C11 Ru1 I1 91.43(16) . . ?
C11 Ru1 I1 116.44(17) . 2_665 ?
C11 Ru1 C12 35.7(2) . . ?
C12 Ru1 I1 115.37(16) . . ?
C12 Ru1 I1 91.47(17) . 2_665 ?
O1 P1 Ru1 113.78(17) . . ?
O1 P1 O3 102.3(3) . . ?
O2 P1 Ru1 120.03(19) . . ?
O2 P1 O1 102.1(3) . . ?
O2 P1 O3 103.2(3) . . ?
O3 P1 Ru1 113.32(19) . . ?
C1 O1 P1 115.2(4) . . ?
C2 O2 P1 114.1(4) . . ?
C3 O3 P1 115.9(4) . . ?
O1 C1 H1A 109.6 . . ?
O1 C1 H1B 109.6 . . ?
O1 C1 C4 110.3(5) . . ?
H1A C1 H1B 108.1 . . ?
C4 C1 H1A 109.6 . . ?
C4 C1 H1B 109.6 . . ?
O2 C2 H2A 109.3 . . ?
O2 C2 H2B 109.3 . . ?
O2 C2 C4 111.4(6) . . ?
H2A C2 H2B 108.0 . . ?
C4 C2 H2A 109.3 . . ?
C4 C2 H2B 109.3 . . ?
O3 C3 H3A 109.8 . . ?
O3 C3 H3B 109.8 . . ?
O3 C3 C4 109.6(6) . . ?
H3A C3 H3B 108.2 . . ?
C4 C3 H3A 109.8 . . ?
C4 C3 H3B 109.8 . . ?
C1 C4 C5 110.8(6) . . ?
C2 C4 C1 108.1(6) . . ?
C2 C4 C3 108.5(6) . . ?
C2 C4 C5 109.2(5) . . ?
C3 C4 C1 108.0(6) . . ?
C3 C4 C5 112.2(6) . . ?
C4 C5 H5A 108.1 . . ?
C4 C5 H5B 108.1 . . ?
H5A C5 H5B 107.3 . . ?
C6 C5 C4 116.8(6) . . ?
C6 C5 H5A 108.1 . . ?
C6 C5 H5B 108.1 . . ?
C5 C6 H6A 109.5 . . ?
C5 C6 H6B 109.5 . . ?
C5 C6 H6C 109.5 . . ?
H6A C6 H6B 109.5 . . ?
H6A C6 H6C 109.5 . . ?
H6B C6 H6C 109.5 . . ?
C14 C13 H13 107.5 . . ?
C15 C13 H13 107.5 . . ?
C15 C13 C14 110.8(6) . . ?
C7 C13 H13 107.5 . . ?
C7 C13 C14 108.7(6) . . ?
C7 C13 C15 114.5(6) . . ?
C13 C14 H14A 109.5 . . ?
C13 C14 H14B 109.5 . . ?
C13 C14 H14C 109.5 . . ?
H14A C14 H14B 109.5 . . ?
H14A C14 H14C 109.5 . . ?
H14B C14 H14C 109.5 . . ?
C13 C15 H15A 109.5 . . ?
C13 C15 H15B 109.5 . . ?
C13 C15 H15C 109.5 . . ?
H15A C15 H15B 109.5 . . ?
H15A C15 H15C 109.5 . . ?
H15B C15 H15C 109.5 . . ?
C13 C7 Ru1 129.1(4) . . ?
C8 C7 Ru1 70.0(3) . . ?
C8 C7 C13 122.7(6) . . ?
C8 C7 C12 117.5(5) . . ?
C12 C7 Ru1 72.4(3) . . ?
C12 C7 C13 119.8(6) . . ?
Ru1 C8 H8 129.2 . . ?
C7 C8 Ru1 72.8(3) . . ?
C7 C8 H8 119.6 . . ?
C9 C8 Ru1 70.9(3) . . ?
C9 C8 C7 120.8(6) . . ?
C9 C8 H8 119.6 . . ?
Ru1 C9 H9 128.9 . . ?
C8 C9 Ru1 71.6(3) . . ?
C8 C9 H9 119.1 . . ?
C10 C9 Ru1 72.8(3) . . ?
C10 C9 C8 121.7(6) . . ?
C10 C9 H9 119.1 . . ?
C9 C10 Ru1 70.0(3) . . ?
C9 C10 C11 117.3(6) . . ?
C9 C10 C16 122.0(6) . . ?
C11 C10 Ru1 72.9(4) . . ?
C11 C10 C16 120.8(7) . . ?
C16 C10 Ru1 128.5(5) . . ?
Ru1 C11 H11 131.8 . . ?
C10 C11 Ru1 70.0(4) . . ?
C10 C11 H11 119.1 . . ?
C12 C11 Ru1 72.2(4) . . ?
C12 C11 C10 121.8(6) . . ?
C12 C11 H11 119.1 . . ?
Ru1 C12 H12 130.8 . . ?
C7 C12 Ru1 70.2(3) . . ?
C7 C12 H12 119.6 . . ?
C11 C12 Ru1 72.1(4) . . ?
C11 C12 C7 120.8(6) . . ?
C11 C12 H12 119.6 . . ?
C10 C16 H16A 109.5 . . ?
C10 C16 H16B 109.5 . . ?
C10 C16 H16C 109.5 . . ?
H16A C16 H16B 109.5 . . ?
H16A C16 H16C 109.5 . . ?
H16B C16 H16C 109.5 . . ?
C18 C17 B1 118.4(5) . . ?
C22 C17 C18 116.8(5) . . ?
C22 C17 B1 124.6(5) . . ?
C17 C18 H18 119.1 . . ?
C19 C18 C17 121.9(5) . . ?
C19 C18 H18 119.1 . . ?
C18 C19 C23 119.5(5) . . ?
C20 C19 C18 120.3(6) . . ?
C20 C19 C23 120.1(5) . . ?
C19 C20 H20 120.8 . . ?
C19 C20 C21 118.4(6) . . ?
C21 C20 H20 120.8 . . ?
C20 C21 C22 120.8(6) . . ?
C20 C21 C24 118.6(6) . . ?
C22 C21 C24 120.6(6) . . ?
C17 C22 C21 121.8(5) . . ?
C17 C22 H22 119.1 . . ?
C21 C22 H22 119.1 . . ?
F1 C23 C19 112.9(6) . . ?
F2 C23 F1 106.7(6) . . ?
F2 C23 F3 105.0(6) . . ?
F2 C23 C19 113.4(6) . . ?
F3 C23 F1 104.9(6) . . ?
F3 C23 C19 113.2(5) . . ?
F4 C24 F6 100.8(7) . . ?
F4 C24 C21 112.9(7) . . ?
F5 C24 F4 104.5(8) . . ?
F5 C24 F6 108.6(9) . . ?
F5 C24 C21 117.0(6) . . ?
F6 C24 C21 111.6(7) . . ?
F5A C24 C21 114.3(8) . . ?
F5A C24 F6A 94.5(12) . . ?
F4A C24 C21 121.2(9) . . ?
F4A C24 F5A 106.0(11) . . ?
F4A C24 F6A 107.7(12) . . ?
F6A C24 C21 109.8(8) . . ?
C26 C25 C30 116.2(5) . . ?
C26 C25 B1 123.6(5) . . ?
C30 C25 B1 120.0(4) . . ?
C25 C26 H26 119.1 . . ?
C25 C26 C27 121.9(5) . . ?
C27 C26 H26 119.1 . . ?
C26 C27 C32 119.9(5) . . ?
C28 C27 C26 120.6(5) . . ?
C28 C27 C32 119.5(5) . . ?
C27 C28 H28 120.7 . . ?
C29 C28 C27 118.5(5) . . ?
C29 C28 H28 120.7 . . ?
C28 C29 C30 120.1(5) . . ?
C28 C29 C31 119.5(5) . . ?
C30 C29 C31 120.4(5) . . ?
C25 C30 C29 122.7(5) . . ?
C25 C30 H30 118.6 . . ?
C29 C30 H30 118.6 . . ?
F7 C31 C29 113.6(5) . . ?
F8 C31 F7 102.7(7) . . ?
F8 C31 F9 108.3(7) . . ?
F8 C31 C29 115.3(5) . . ?
F9 C31 F7 101.8(6) . . ?
F9 C31 C29 113.8(5) . . ?
F10 C32 C27 107.8(6) . . ?
F11 C32 F10 111.7(8) . . ?
F11 C32 F12 105.8(8) . . ?
F11 C32 C27 118.6(6) . . ?
F12 C32 F10 98.1(7) . . ?
F12 C32 C27 113.0(6) . . ?
F11A C32 C27 110.8(7) . . ?
F10A C32 C27 120.9(8) . . ?
F10A C32 F11A 101.2(11) . . ?
F10A C32 F12A 106.6(10) . . ?
F12A C32 C27 113.6(7) . . ?
F12A C32 F11A 101.4(10) . . ?
C34 C33 C38 115.6(5) . . ?
C34 C33 B1 122.0(5) . . ?
C38 C33 B1 122.2(5) . . ?
C33 C34 H34 118.6 . . ?
C35 C34 C33 122.8(5) . . ?
C35 C34 H34 118.6 . . ?
C34 C35 C36 120.8(5) . . ?
C34 C35 C40 119.9(5) . . ?
C36 C35 C40 119.3(5) . . ?
C35 C36 H36 121.4 . . ?
C37 C36 C35 117.1(5) . . ?
C37 C36 H36 121.4 . . ?
C36 C37 C39 117.6(5) . . ?
C38 C37 C36 121.7(5) . . ?
C38 C37 C39 120.7(5) . . ?
C33 C38 H38 119.0 . . ?
C37 C38 C33 121.9(5) . . ?
C37 C38 H38 119.0 . . ?
F13 C39 F14 104.7(6) . . ?
F13 C39 F15 107.1(6) . . ?
F13 C39 C37 114.9(5) . . ?
F14 C39 C37 111.8(6) . . ?
F15 C39 F14 103.8(6) . . ?
F15 C39 C37 113.6(6) . . ?
F17 C40 C35 112.9(6) . . ?
F16 C40 F17 104.1(7) . . ?
F16 C40 F18 106.7(7) . . ?
F16 C40 C35 115.5(6) . . ?
F18 C40 F17 102.5(7) . . ?
F18 C40 C35 113.9(6) . . ?
C42 C41 B1 123.5(5) . . ?
C46 C41 C42 115.1(5) . . ?
C46 C41 B1 121.0(5) . . ?
C41 C42 H42 118.9 . . ?
C43 C42 C41 122.3(5) . . ?
C43 C42 H42 118.9 . . ?
C42 C43 C47 120.7(5) . . ?
C44 C43 C42 120.8(5) . . ?
C44 C43 C47 118.5(5) . . ?
C43 C44 H44 120.9 . . ?
C45 C44 C43 118.3(5) . . ?
C45 C44 H44 120.9 . . ?
C44 C45 C46 121.4(5) . . ?
C44 C45 C48 119.2(5) . . ?
C46 C45 C48 119.4(5) . . ?
C41 C46 H46 118.9 . . ?
C45 C46 C41 122.2(5) . . ?
C45 C46 H46 118.9 . . ?
F19 C47 F20 106.0(5) . . ?
F19 C47 C43 112.5(5) . . ?
F21 C47 F19 105.4(5) . . ?
F21 C47 F20 106.2(5) . . ?
F21 C47 C43 112.5(5) . . ?
F20 C47 C43 113.5(5) . . ?
F23 C48 F22 103.9(6) . . ?
F23 C48 C45 113.8(5) . . ?
F24 C48 F23 105.1(6) . . ?
F24 C48 F22 107.4(6) . . ?
F24 C48 C45 113.0(6) . . ?
F22 C48 C45 112.9(5) . . ?
C25 B1 C17 103.8(4) . . ?
C33 B1 C17 110.7(4) . . ?
C33 B1 C25 114.6(4) . . ?
C33 B1 C41 104.4(4) . . ?
C41 B1 C17 112.6(4) . . ?
C41 B1 C25 111.0(4) . . ?

loop_
_geom_bond_atom_site_label_1
_geom_bond_atom_site_label_2
_geom_bond_distance
_geom_bond_site_symmetry_2
_geom_bond_publ_flag
I1 Ru1 2.6709(14) . ?
I1 Ru1 2.6779(14) 2_665 ?
Ru1 P1 2.2639(19) . ?
Ru1 C7 2.237(6) . ?
Ru1 C8 2.200(6) . ?
Ru1 C9 2.191(6) . ?
Ru1 C10 2.227(6) . ?
Ru1 C11 2.266(7) . ?
Ru1 C12 2.266(6) . ?
P1 O1 1.589(4) . ?
P1 O2 1.585(5) . ?
P1 O3 1.590(5) . ?
F1 C23 1.330(8) . ?
F2 C23 1.314(8) . ?
F3 C23 1.323(8) . ?
F4 C24 1.345(11) . ?
F5 C24 1.298(11) . ?
F6 C24 1.375(12) . ?
F7 C31 1.337(8) . ?
F8 C31 1.281(8) . ?
F9 C31 1.304(8) . ?
F19 C47 1.341(8) . ?
F10 C32 1.383(12) . ?
F11 C32 1.295(11) . ?
F12 C32 1.355(12) . ?
F13 C39 1.313(8) . ?
F14 C39 1.349(8) . ?
F15 C39 1.316(8) . ?
F17 C40 1.305(9) . ?
F16 C40 1.281(8) . ?
F18 C40 1.290(9) . ?
F23 C48 1.333(8) . ?
F24 C48 1.320(8) . ?
F22 C48 1.342(8) . ?
F21 C47 1.331(8) . ?
F20 C47 1.345(7) . ?
O1 C1 1.467(8) . ?
O2 C2 1.472(9) . ?
O3 C3 1.468(9) . ?
C1 H1A 0.9900 . ?
C1 H1B 0.9900 . ?
C1 C4 1.536(9) . ?
C2 H2A 0.9900 . ?
C2 H2B 0.9900 . ?
C2 C4 1.509(10) . ?
C3 H3A 0.9900 . ?
C3 H3B 0.9900 . ?
C3 C4 1.529(10) . ?
C4 C5 1.538(9) . ?
C5 H5A 0.9900 . ?
C5 H5B 0.9900 . ?
C5 C6 1.525(11) . ?
C6 H6A 0.9800 . ?
C6 H6B 0.9800 . ?
C6 H6C 0.9800 . ?
C13 H13 1.0000 . ?
C13 C14 1.552(9) . ?
C13 C15 1.521(11) . ?
C13 C7 1.509(8) . ?
C14 H14A 0.9800 . ?
C14 H14B 0.9800 . ?
C14 H14C 0.9800 . ?
C15 H15A 0.9800 . ?
C15 H15B 0.9800 . ?
C15 H15C 0.9800 . ?
C7 C8 1.417(8) . ?
C7 C12 1.443(9) . ?
C8 H8 0.9500 . ?
C8 C9 1.415(9) . ?
C9 H9 0.9500 . ?
C9 C10 1.409(9) . ?
C10 C11 1.428(9) . ?
C10 C16 1.513(9) . ?
C11 H11 0.9500 . ?
C11 C12 1.389(9) . ?
C12 H12 0.9500 . ?
C16 H16A 0.9800 . ?
C16 H16B 0.9800 . ?
C16 H16C 0.9800 . ?
C17 C18 1.401(8) . ?
C17 C22 1.382(8) . ?
C17 B1 1.658(8) . ?
C18 H18 0.9500 . ?
C18 C19 1.394(8) . ?
C19 C20 1.384(9) . ?
C19 C23 1.501(9) . ?
C20 H20 0.9500 . ?
C20 C21 1.386(9) . ?
C21 C22 1.395(9) . ?
C21 C24 1.468(9) . ?
C22 H22 0.9500 . ?
C24 F5A 1.353(15) . ?
C24 F4A 1.299(15) . ?
C24 F6A 1.389(16) . ?
C25 C26 1.394(8) . ?
C25 C30 1.399(7) . ?
C25 B1 1.645(8) . ?
C26 H26 0.9500 . ?
C26 C27 1.406(8) . ?
C27 C28 1.395(8) . ?
C27 C32 1.471(8) . ?
C28 H28 0.9500 . ?
C28 C29 1.385(8) . ?
C29 C30 1.401(8) . ?
C29 C31 1.475(8) . ?
C30 H30 0.9500 . ?
C32 F11A 1.404(14) . ?
C32 F10A 1.294(15) . ?
C32 F12A 1.308(14) . ?
C33 C34 1.396(8) . ?
C33 C38 1.412(8) . ?
C33 B1 1.639(8) . ?
C34 H34 0.9500 . ?
C34 C35 1.388(8) . ?
C35 C36 1.398(8) . ?
C35 C40 1.497(8) . ?
C36 H36 0.9500 . ?
C36 C37 1.398(8) . ?
C37 C38 1.380(8) . ?
C37 C39 1.491(8) . ?
C38 H38 0.9500 . ?
C41 C42 1.411(8) . ?
C41 C46 1.408(8) . ?
C41 B1 1.643(8) . ?
C42 H42 0.9500 . ?
C42 C43 1.394(8) . ?
C43 C44 1.384(8) . ?
C43 C47 1.496(8) . ?
C44 H44 0.9500 . ?
C44 C45 1.375(8) . ?
C45 C46 1.391(8) . ?
C45 C48 1.495(8) . ?
C46 H46 0.9500 . ?

loop_
_geom_torsion_atom_site_label_1
_geom_torsion_atom_site_label_2
_geom_torsion_atom_site_label_3
_geom_torsion_atom_site_label_4
_geom_torsion
_geom_torsion_site_symmetry_1
_geom_torsion_site_symmetry_2
_geom_torsion_site_symmetry_3
_geom_torsion_site_symmetry_4
_geom_torsion_publ_flag
Ru1 P1 O1 C1 178.0(4) . . . . ?
Ru1 P1 O2 C2 171.9(4) . . . . ?
Ru1 P1 O3 C3 169.2(5) . . . . ?
Ru1 C7 C8 C9 -54.2(5) . . . . ?
Ru1 C7 C12 C11 53.6(5) . . . . ?
Ru1 C8 C9 C10 -55.1(5) . . . . ?
Ru1 C9 C10 C11 -57.4(5) . . . . ?
Ru1 C9 C10 C16 123.7(6) . . . . ?
Ru1 C10 C11 C12 -52.4(6) . . . . ?
Ru1 C11 C12 C7 -52.7(5) . . . . ?
P1 O1 C1 C4 11.1(7) . . . . ?
P1 O2 C2 C4 13.0(8) . . . . ?
P1 O3 C3 C4 11.6(9) . . . . ?
O1 P1 O2 C2 -61.2(6) . . . . ?
O1 P1 O3 C3 46.4(6) . . . . ?
O1 C1 C4 C2 -64.3(7) . . . . ?
O1 C1 C4 C3 52.8(8) . . . . ?
O1 C1 C4 C5 176.0(6) . . . . ?
O2 P1 O1 C1 47.1(5) . . . . ?
O2 P1 O3 C3 -59.4(6) . . . . ?
O2 C2 C4 C1 50.8(8) . . . . ?
O2 C2 C4 C3 -66.0(8) . . . . ?
O2 C2 C4 C5 171.4(6) . . . . ?
O3 P1 O1 C1 -59.5(5) . . . . ?
O3 P1 O2 C2 44.6(6) . . . . ?
O3 C3 C4 C1 -65.4(8) . . . . ?
O3 C3 C4 C2 51.5(8) . . . . ?
O3 C3 C4 C5 172.2(6) . . . . ?
C1 C4 C5 C6 -66.3(9) . . . . ?
C2 C4 C5 C6 174.8(7) . . . . ?
C3 C4 C5 C6 54.5(9) . . . . ?
C13 C7 C8 Ru1 -124.3(6) . . . . ?
C13 C7 C8 C9 -178.5(5) . . . . ?
C13 C7 C12 Ru1 125.5(5) . . . . ?
C13 C7 C12 C11 179.1(6) . . . . ?
C14 C13 C7 Ru1 176.1(5) . . . . ?
C14 C13 C7 C8 -94.1(8) . . . . ?
C14 C13 C7 C12 85.1(7) . . . . ?
C15 C13 C7 Ru1 -59.4(8) . . . . ?
C15 C13 C7 C8 30.4(9) . . . . ?
C15 C13 C7 C12 -150.4(6) . . . . ?
C7 C8 C9 Ru1 55.1(5) . . . . ?
C7 C8 C9 C10 0.0(9) . . . . ?
C8 C7 C12 Ru1 -55.3(5) . . . . ?
C8 C7 C12 C11 -1.7(8) . . . . ?
C8 C9 C10 Ru1 54.5(5) . . . . ?
C8 C9 C10 C11 -2.9(9) . . . . ?
C8 C9 C10 C16 178.2(6) . . . . ?
C9 C10 C11 Ru1 55.9(5) . . . . ?
C9 C10 C11 C12 3.5(9) . . . . ?
C10 C11 C12 Ru1 51.5(6) . . . . ?
C10 C11 C12 C7 -1.2(9) . . . . ?
C12 C7 C8 Ru1 56.5(5) . . . . ?
C12 C7 C8 C9 2.3(8) . . . . ?
C16 C10 C11 Ru1 -125.1(6) . . . . ?
C16 C10 C11 C12 -177.6(6) . . . . ?
C17 C18 C19 C20 0.6(9) . . . . ?
C17 C18 C19 C23 -179.4(5) . . . . ?
C18 C17 C22 C21 -0.8(8) . . . . ?
C18 C17 B1 C25 -74.1(6) . . . . ?
C18 C17 B1 C33 49.3(6) . . . . ?
C18 C17 B1 C41 165.8(5) . . . . ?
C18 C19 C20 C21 -1.8(9) . . . . ?
C18 C19 C23 F1 167.2(6) . . . . ?
C18 C19 C23 F2 -71.2(8) . . . . ?
C18 C19 C23 F3 48.3(8) . . . . ?
C19 C20 C21 C22 1.7(10) . . . . ?
C19 C20 C21 C24 179.9(6) . . . . ?
C20 C19 C23 F1 -12.8(9) . . . . ?
C20 C19 C23 F2 108.7(7) . . . . ?
C20 C19 C23 F3 -131.8(7) . . . . ?
C20 C21 C22 C17 -0.4(9) . . . . ?
C20 C21 C24 F4 -71.2(9) . . . . ?
C20 C21 C24 F5 167.4(9) . . . . ?
C20 C21 C24 F6 41.5(10) . . . . ?
C20 C21 C24 F5A -130.8(11) . . . . ?
C20 C21 C24 F4A -2.0(16) . . . . ?
C20 C21 C24 F6A 124.5(11) . . . . ?
C22 C17 C18 C19 0.6(8) . . . . ?
C22 C17 B1 C25 100.7(6) . . . . ?
C22 C17 B1 C33 -135.9(5) . . . . ?
C22 C17 B1 C41 -19.5(7) . . . . ?
C22 C21 C24 F4 107.0(8) . . . . ?
C22 C21 C24 F5 -14.3(12) . . . . ?
C22 C21 C24 F6 -140.3(8) . . . . ?
C22 C21 C24 F5A 47.5(13) . . . . ?
C22 C21 C24 F4A 176.2(13) . . . . ?
C22 C21 C24 F6A -57.3(12) . . . . ?
C23 C19 C20 C21 178.3(6) . . . . ?
C24 C21 C22 C17 -178.6(6) . . . . ?
C25 C26 C27 C28 -0.4(8) . . . . ?
C25 C26 C27 C32 179.4(5) . . . . ?
C26 C25 C30 C29 1.2(8) . . . . ?
C26 C25 B1 C17 99.2(6) . . . . ?
C26 C25 B1 C33 -21.6(7) . . . . ?
C26 C25 B1 C41 -139.5(5) . . . . ?
C26 C27 C28 C29 1.3(8) . . . . ?
C26 C27 C32 F10 -71.2(9) . . . . ?
C26 C27 C32 F11 160.7(8) . . . . ?
C26 C27 C32 F12 36.1(9) . . . . ?
C26 C27 C32 F11A -162.8(9) . . . . ?
C26 C27 C32 F10A -44.7(13) . . . . ?
C26 C27 C32 F12A 83.9(10) . . . . ?
C27 C28 C29 C30 -1.0(8) . . . . ?
C27 C28 C29 C31 179.3(5) . . . . ?
C28 C27 C32 F10 108.5(8) . . . . ?
C28 C27 C32 F11 -19.6(11) . . . . ?
C28 C27 C32 F12 -144.1(7) . . . . ?
C28 C27 C32 F11A 17.0(11) . . . . ?
C28 C27 C32 F10A 135.0(11) . . . . ?
C28 C27 C32 F12A -96.3(10) . . . . ?
C28 C29 C30 C25 -0.3(8) . . . . ?
C28 C29 C31 F7 -47.1(8) . . . . ?
C28 C29 C31 F8 -165.3(7) . . . . ?
C28 C29 C31 F9 68.8(8) . . . . ?
C30 C25 C26 C27 -0.9(8) . . . . ?
C30 C25 B1 C17 -74.4(6) . . . . ?
C30 C25 B1 C33 164.7(5) . . . . ?
C30 C25 B1 C41 46.8(6) . . . . ?
C30 C29 C31 F7 133.1(6) . . . . ?
C30 C29 C31 F8 15.0(10) . . . . ?
C30 C29 C31 F9 -111.0(7) . . . . ?
C31 C29 C30 C25 179.5(5) . . . . ?
C32 C27 C28 C29 -178.5(5) . . . . ?
C33 C34 C35 C36 -0.1(9) . . . . ?
C33 C34 C35 C40 -179.0(6) . . . . ?
C34 C33 C38 C37 -0.9(8) . . . . ?
C34 C33 B1 C17 27.9(7) . . . . ?
C34 C33 B1 C25 144.9(5) . . . . ?
C34 C33 B1 C41 -93.5(6) . . . . ?
C34 C35 C36 C37 0.2(8) . . . . ?
C34 C35 C40 F17 -55.2(9) . . . . ?
C34 C35 C40 F16 -174.8(7) . . . . ?
C34 C35 C40 F18 61.2(9) . . . . ?
C35 C36 C37 C38 -0.7(8) . . . . ?
C35 C36 C37 C39 178.2(5) . . . . ?
C36 C35 C40 F17 125.8(8) . . . . ?
C36 C35 C40 F16 6.3(10) . . . . ?
C36 C35 C40 F18 -117.7(8) . . . . ?
C36 C37 C38 C33 1.1(8) . . . . ?
C36 C37 C39 F13 -167.3(6) . . . . ?
C36 C37 C39 F14 73.5(8) . . . . ?
C36 C37 C39 F15 -43.5(8) . . . . ?
C38 C33 C34 C35 0.4(8) . . . . ?
C38 C33 B1 C17 -158.0(5) . . . . ?
C38 C33 B1 C25 -41.0(7) . . . . ?
C38 C33 B1 C41 80.6(6) . . . . ?
C38 C37 C39 F13 11.6(9) . . . . ?
C38 C37 C39 F14 -107.5(7) . . . . ?
C38 C37 C39 F15 135.4(6) . . . . ?
C39 C37 C38 C33 -177.8(5) . . . . ?
C40 C35 C36 C37 179.2(5) . . . . ?
C41 C42 C43 C44 -0.4(9) . . . . ?
C41 C42 C43 C47 176.5(5) . . . . ?
C42 C41 C46 C45 -0.3(8) . . . . ?
C42 C41 B1 C17 137.8(5) . . . . ?
C42 C41 B1 C25 21.9(7) . . . . ?
C42 C41 B1 C33 -102.1(6) . . . . ?
C42 C43 C44 C45 -0.1(9) . . . . ?
C42 C43 C47 F19 135.6(6) . . . . ?
C42 C43 C47 F21 -105.5(6) . . . . ?
C42 C43 C47 F20 15.2(8) . . . . ?
C43 C44 C45 C46 0.3(9) . . . . ?
C43 C44 C45 C48 177.6(6) . . . . ?
C44 C43 C47 F19 -47.4(8) . . . . ?
C44 C43 C47 F21 71.5(7) . . . . ?
C44 C43 C47 F20 -167.8(6) . . . . ?
C44 C45 C46 C41 -0.1(9) . . . . ?
C44 C45 C48 F23 150.8(6) . . . . ?
C44 C45 C48 F24 -89.5(7) . . . . ?
C44 C45 C48 F22 32.7(9) . . . . ?
C46 C41 C42 C43 0.6(8) . . . . ?
C46 C41 B1 C17 -49.9(7) . . . . ?
C46 C41 B1 C25 -165.8(5) . . . . ?
C46 C41 B1 C33 70.2(6) . . . . ?
C46 C45 C48 F23 -32.0(8) . . . . ?
C46 C45 C48 F24 87.8(7) . . . . ?
C46 C45 C48 F22 -150.1(6) . . . . ?
C47 C43 C44 C45 -177.1(6) . . . . ?
C48 C45 C46 C41 -177.3(5) . . . . ?
B1 C17 C18 C19 175.8(5) . . . . ?
B1 C17 C22 C21 -175.6(5) . . . . ?
B1 C25 C26 C27 -174.7(5) . . . . ?
B1 C25 C30 C29 175.3(5) . . . . ?
B1 C33 C34 C35 174.9(5) . . . . ?
B1 C33 C38 C37 -175.4(5) . . . . ?
B1 C41 C42 C43 173.3(5) . . . . ?
B1 C41 C46 C45 -173.2(5) . . . . ?
